data_4315239
loop_
_publ_author_name
'Fei-Yan Yi'
'Qi-Pu Lin'
'Tian-Hua Zhou'
'Jiang-Gao Mao'

_publ_section_title
;
 A Series of New Manganese(II) Sulfonate-Arsonates with 2D Layer, 1D
 Chain, and 0D Clusters Structures
;
_journal_name_full 'Inorganic Chemistry'
_journal_page_first 3489
_journal_page_last 3500
_journal_paper_doi 10.1021/ic100103k
_journal_volume 49
_journal_year 2010
_chemical_formula_sum 'C62 H55 As2 Mn3.5 N10 O18 S2'
_chemical_formula_weight 1634.41
_chemical_name_systematic
; 
 ? 
;
_space_group_IT_number 13
_symmetry_cell_setting monoclinic
_symmetry_space_group_name_Hall '-P 2yac'
_symmetry_space_group_name_H-M 'P 1 2/n 1'
_atom_sites_solution_hydrogens geom
_atom_sites_solution_primary direct
_atom_sites_solution_secondary difmap
_audit_creation_method SHELXL-97
_cell_angle_alpha 90.00
_cell_angle_beta 97.189(15)
_cell_angle_gamma 90.00
_cell_formula_units_Z 4
_cell_length_a 20.48(3)
_cell_length_b 14.630(6)
_cell_length_c 24.14(2)
_cell_measurement_reflns_used 0
_cell_measurement_temperature 293(2)
_cell_measurement_theta_max 27.4835
_cell_measurement_theta_min 2.0044
_cell_volume 7176(12)
_computing_cell_refinement 'CrystalClear (Rigaku/MSC Inc., 2005)'
_computing_data_collection 'CrystalClear (Rigaku/MSC Inc., 2005)'
_computing_data_reduction 'CrystalClear (Rigaku/MSC Inc., 2005)'
_computing_structure_refinement 'SHELXL-97 (Sheldrick, 1997)'
_computing_structure_solution 'SHELXS-97 (Sheldrick, 1990)'
_diffrn_ambient_temperature 293(2)
_diffrn_detector_area_resol_mean 28.5714
_diffrn_measured_fraction_theta_full 0.996
_diffrn_measured_fraction_theta_max 0.996
_diffrn_measurement_device_type 'Saturn70 (4x4 bin mode)'
_diffrn_measurement_method CCD_Profile_fitting
_diffrn_radiation_monochromator graphite
_diffrn_radiation_source 'fine-focus sealed tube'
_diffrn_radiation_type MoK\a
_diffrn_radiation_wavelength 0.71073
_diffrn_reflns_av_R_equivalents 0.0616
_diffrn_reflns_av_sigmaI/netI 0.0663
_diffrn_reflns_limit_h_max 26
_diffrn_reflns_limit_h_min -26
_diffrn_reflns_limit_k_max 16
_diffrn_reflns_limit_k_min -19
_diffrn_reflns_limit_l_max 28
_diffrn_reflns_limit_l_min -31
_diffrn_reflns_number 55744
_diffrn_reflns_theta_full 27.48
_diffrn_reflns_theta_max 27.48
_diffrn_reflns_theta_min 2.91
_exptl_absorpt_coefficient_mu 1.650
_exptl_absorpt_correction_T_max 1
_exptl_absorpt_correction_T_min 0.7249
_exptl_absorpt_correction_type multi-scan
_exptl_crystal_colour black
_exptl_crystal_density_diffrn 1.512
_exptl_crystal_density_method 'not measured'
_exptl_crystal_description brick
_exptl_crystal_F_000 3306
_exptl_crystal_size_max 0.17
_exptl_crystal_size_mid 0.08
_exptl_crystal_size_min 0.04
_refine_diff_density_max 0.920
_refine_diff_density_min -0.939
_refine_diff_density_rms 0.116
_refine_ls_extinction_coef 0.001294
_refine_ls_extinction_expression Fc^*^=kFc[1+0.001xFc^2^\l^3^/sin(2\q)]^-1/4^
_refine_ls_extinction_method SHELXL
_refine_ls_goodness_of_fit_ref 1.159
_refine_ls_hydrogen_treatment constr
_refine_ls_matrix_type full
_refine_ls_number_parameters 866
_refine_ls_number_reflns 16400
_refine_ls_number_restraints 0
_refine_ls_restrained_S_all 1.159
_refine_ls_R_factor_all 0.1265
_refine_ls_R_factor_gt 0.0946
_refine_ls_shift/su_max 0.002
_refine_ls_shift/su_mean 0.000
_refine_ls_structure_factor_coef Fsqd
_refine_ls_weighting_details 'calc w=1/[\s^2^(Fo^2^)+(0.1214P)^2^+7.7826P] where P=(Fo^2^+2Fc^2^)/3'
_refine_ls_weighting_scheme calc
_refine_ls_wR_factor_gt 0.2433
_refine_ls_wR_factor_ref 0.2672
_reflns_number_gt 11635
_reflns_number_total 16400
_reflns_threshold_expression >2sigma(I)
_cod_data_source_file ic100103k_si_001_10.cif
_cod_data_source_block 10
_cod_depositor_comments
;
The following automatic conversions were performed:

'_exptl_absorpt_correction_type' value 'Multi-scan' changed to
'multi-scan' according to the built-in table from CIF Core dictionary
named 'cif_core.dic' version 2.4.1 from 2010-06-29.

Automatic conversion script
Id: cif_fix_values 1646 2011-03-28 12:23:43Z adriana 
;
_cod_original_cell_volume 7178(14)
_cod_original_formula_sum 'C62 H55 As2 Mn3.50 N10 O18 S2'
_cod_database_code 4315239

loop_
_symmetry_equiv_pos_as_xyz
'x, y, z'
'-x+1/2, y, -z+1/2'
'-x, -y, -z'
'x-1/2, -y, z-1/2'

loop_
_atom_site_label
_atom_site_type_symbol
_atom_site_fract_x
_atom_site_fract_y
_atom_site_fract_z
_atom_site_U_iso_or_equiv
_atom_site_adp_type
_atom_site_occupancy
_atom_site_symmetry_multiplicity
_atom_site_calc_flag
_atom_site_refinement_flags
_atom_site_disorder_assembly
_atom_site_disorder_group
Mn1 Mn 0.86480(4) 0.50557(6) 0.41679(4) 0.0457(2) Uani 1 1 d . . .
Mn2 Mn 0.98812(6) 0.56829(7) 0.63066(4) 0.0580(3) Uani 1 1 d . . .
Mn3 Mn 1.0000 0.5000 0.5000 0.0425(3) Uani 1 2 d S . .
Mn4 Mn 0.68759(5) 0.64377(8) 0.54164(4) 0.0610(3) Uani 1 1 d . . .
As1 As 0.84326(3) 0.55022(5) 0.55205(3) 0.0496(2) Uani 1 1 d . . .
As2 As 1.06187(3) 0.68454(4) 0.55099(3) 0.0506(2) Uani 1 1 d . . .
S1 S 0.71218(8) 0.46237(12) 0.45830(7) 0.0550(4) Uani 1 1 d . . .
S2 S 1.0946(3) 0.89083(18) 0.62722(13) 0.1540(19) Uani 1 1 d . . .
N1 N 0.8680(3) 0.6492(4) 0.3822(3) 0.0628(14) Uani 1 1 d . . .
N2 N 0.8471(3) 0.4951(4) 0.3219(2) 0.0597(14) Uani 1 1 d . . .
N3 N 1.0031(3) 0.6203(4) 0.7131(3) 0.0639(15) Uani 1 1 d . . .
N4 N 0.9906(3) 0.4493(4) 0.6802(3) 0.0640(15) Uani 1 1 d . . .
N5 N 0.6821(3) 0.7548(4) 0.4750(3) 0.0661(15) Uani 1 1 d . . .
N6 N 0.5773(3) 0.6687(5) 0.5109(3) 0.0685(16) Uani 1 1 d . . .
N7 N 0.6830(4) 0.7417(6) 0.6140(3) 0.089(2) Uani 1 1 d . . .
N8 N 0.6692(3) 0.5561(6) 0.6177(3) 0.0768(19) Uani 1 1 d . . .
C1 C 0.7995(3) 0.4322(5) 0.5536(3) 0.0558(16) Uani 1 1 d . . .
C2 C 0.7535(3) 0.3957(5) 0.5135(3) 0.0588(16) Uani 1 1 d . . .
C3 C 0.7320(4) 0.3063(6) 0.5180(4) 0.078(2) Uani 1 1 d . . .
H3A H 0.7020 0.2817 0.4898 0.093 Uiso 1 1 calc R . .
C4 C 0.7546(5) 0.2530(6) 0.5643(5) 0.091(3) Uani 1 1 d . . .
H4A H 0.7391 0.1937 0.5676 0.109 Uiso 1 1 calc R . .
C5 C 0.8001(5) 0.2894(7) 0.6049(4) 0.089(3) Uani 1 1 d . . .
H5A H 0.8163 0.2542 0.6357 0.107 Uiso 1 1 calc R . .
C6 C 0.8221(4) 0.3780(6) 0.6003(3) 0.071(2) Uani 1 1 d . . .
H6A H 0.8522 0.4023 0.6285 0.085 Uiso 1 1 calc R . .
C7 C 1.0702(4) 0.8070(4) 0.5221(3) 0.0603(17) Uani 1 1 d . . .
C8 C 1.0855(6) 0.8866(6) 0.5529(4) 0.104(3) Uani 1 1 d . . .
C9 C 1.0912(9) 0.9661(7) 0.5245(6) 0.156(7) Uani 1 1 d . . .
H9A H 1.1017 1.0194 0.5446 0.188 Uiso 1 1 calc R . .
C10 C 1.0821(8) 0.9704(7) 0.4674(6) 0.141(6) Uani 1 1 d . . .
H10A H 1.0846 1.0263 0.4494 0.170 Uiso 1 1 calc R . .
C11 C 1.0696(6) 0.8943(7) 0.4379(4) 0.112(4) Uani 1 1 d . . .
H11A H 1.0645 0.8964 0.3991 0.135 Uiso 1 1 calc R . .
C12 C 1.0641(5) 0.8118(6) 0.4652(4) 0.084(2) Uani 1 1 d . . .
H12A H 1.0561 0.7586 0.4443 0.100 Uiso 1 1 calc R . .
C13 C 0.8863(5) 0.7235(6) 0.4123(5) 0.093(3) Uani 1 1 d . . .
H13A H 0.8981 0.7186 0.4507 0.112 Uiso 1 1 calc R . .
C14 C 0.8879(7) 0.8089(7) 0.3861(8) 0.135(5) Uani 1 1 d . . .
H14A H 0.9014 0.8600 0.4075 0.162 Uiso 1 1 calc R . .
C15 C 0.8701(8) 0.8187(10) 0.3299(9) 0.147(7) Uani 1 1 d . . .
H15A H 0.8703 0.8760 0.3133 0.176 Uiso 1 1 calc R . .
C16 C 0.8522(5) 0.7434(9) 0.2989(6) 0.109(4) Uani 1 1 d . . .
C17 C 0.8357(8) 0.7450(13) 0.2394(7) 0.150(7) Uani 1 1 d . . .
H17A H 0.8318 0.8010 0.2211 0.180 Uiso 1 1 calc R . .
C18 C 0.8260(6) 0.6705(12) 0.2106(6) 0.128(6) Uani 1 1 d . . .
H18A H 0.8171 0.6746 0.1720 0.153 Uiso 1 1 calc R . .
C19 C 0.8286(4) 0.5827(10) 0.2361(4) 0.106(4) Uani 1 1 d . . .
C20 C 0.8204(4) 0.4992(13) 0.2059(4) 0.125(5) Uani 1 1 d . . .
H20A H 0.8106 0.4995 0.1672 0.150 Uiso 1 1 calc R . .
C21 C 0.8272(4) 0.4190(10) 0.2342(4) 0.103(4) Uani 1 1 d . . .
H21A H 0.8232 0.3642 0.2146 0.123 Uiso 1 1 calc R . .
C22 C 0.8402(4) 0.4175(7) 0.2930(3) 0.077(2) Uani 1 1 d . . .
H22A H 0.8440 0.3618 0.3117 0.093 Uiso 1 1 calc R . .
C23 C 0.8416(3) 0.5768(7) 0.2944(3) 0.071(2) Uani 1 1 d . . .
C24 C 0.8539(4) 0.6584(6) 0.3265(3) 0.0677(19) Uani 1 1 d . . .
C25 C 1.0113(5) 0.7082(6) 0.7280(4) 0.084(2) Uani 1 1 d . . .
H25A H 1.0079 0.7531 0.7005 0.100 Uiso 1 1 calc R . .
C26 C 1.0247(6) 0.7335(8) 0.7841(4) 0.106(3) Uani 1 1 d . . .
H26A H 1.0297 0.7949 0.7937 0.128 Uiso 1 1 calc R . .
C27 C 1.0305(6) 0.6684(8) 0.8247(4) 0.101(3) Uani 1 1 d . . .
H27A H 1.0401 0.6856 0.8619 0.121 Uiso 1 1 calc R . .
C28 C 1.0224(4) 0.5773(7) 0.8111(3) 0.081(2) Uani 1 1 d . . .
C29 C 1.0284(5) 0.5035(8) 0.8503(4) 0.096(3) Uani 1 1 d . . .
H29A H 1.0392 0.5155 0.8882 0.115 Uiso 1 1 calc R . .
C30 C 1.0181(5) 0.4153(8) 0.8322(4) 0.095(3) Uani 1 1 d . . .
H30A H 1.0212 0.3687 0.8585 0.114 Uiso 1 1 calc R . .
C31 C 1.0035(4) 0.3928(7) 0.7767(4) 0.075(2) Uani 1 1 d . . .
C32 C 0.9940(5) 0.3026(7) 0.7537(5) 0.096(3) Uani 1 1 d . . .
H32A H 0.9957 0.2523 0.7774 0.116 Uiso 1 1 calc R . .
C33 C 0.9824(5) 0.2904(7) 0.6967(5) 0.099(3) Uani 1 1 d . . .
H33A H 0.9747 0.2320 0.6820 0.118 Uiso 1 1 calc R . .
C34 C 0.9824(4) 0.3634(6) 0.6620(4) 0.083(3) Uani 1 1 d . . .
H34A H 0.9763 0.3530 0.6237 0.099 Uiso 1 1 calc R . .
C35 C 1.0005(3) 0.4644(5) 0.7368(3) 0.0628(18) Uani 1 1 d . . .
C36 C 1.0077(3) 0.5567(6) 0.7543(3) 0.0642(18) Uani 1 1 d . . .
C37 C 0.7342(5) 0.7952(6) 0.4582(4) 0.082(2) Uani 1 1 d . . .
H37A H 0.7760 0.7805 0.4755 0.099 Uiso 1 1 calc R . .
C38 C 0.7273(5) 0.8606(7) 0.4145(5) 0.094(3) Uani 1 1 d . . .
H38A H 0.7646 0.8871 0.4029 0.113 Uiso 1 1 calc R . .
C39 C 0.6678(6) 0.8842(6) 0.3899(4) 0.094(3) Uani 1 1 d . . .
H39A H 0.6635 0.9270 0.3611 0.113 Uiso 1 1 calc R . .
C40 C 0.6107(5) 0.8434(5) 0.4080(3) 0.072(2) Uani 1 1 d . . .
C41 C 0.5448(6) 0.8647(7) 0.3850(4) 0.095(3) Uani 1 1 d . . .
H41A H 0.5374 0.9077 0.3565 0.115 Uiso 1 1 calc R . .
C42 C 0.4932(5) 0.8236(7) 0.4038(4) 0.085(3) Uani 1 1 d . . .
H42A H 0.4507 0.8388 0.3883 0.102 Uiso 1 1 calc R . .
C43 C 0.5025(4) 0.7573(6) 0.4471(3) 0.072(2) Uani 1 1 d . . .
C44 C 0.4503(4) 0.7112(8) 0.4659(4) 0.093(3) Uani 1 1 d . . .
H44A H 0.4075 0.7251 0.4509 0.112 Uiso 1 1 calc R . .
C45 C 0.4613(5) 0.6450(9) 0.5067(5) 0.106(3) Uani 1 1 d . . .
H45A H 0.4268 0.6137 0.5198 0.127 Uiso 1 1 calc R . .
C46 C 0.5265(4) 0.6272(7) 0.5273(4) 0.089(3) Uani 1 1 d . . .
H46A H 0.5347 0.5826 0.5547 0.107 Uiso 1 1 calc R . .
C47 C 0.5659(4) 0.7341(5) 0.4703(3) 0.0612(17) Uani 1 1 d . . .
C48 C 0.6213(4) 0.7788(5) 0.4510(3) 0.0634(18) Uani 1 1 d . . .
C49 C 0.6877(7) 0.8296(8) 0.6115(5) 0.118(4) Uani 1 1 d . . .
H49A H 0.6951 0.8556 0.5776 0.142 Uiso 1 1 calc R . .
C50 C 0.6822(9) 0.8889(12) 0.6573(7) 0.171(7) Uani 1 1 d . . .
H50A H 0.6839 0.9520 0.6534 0.205 Uiso 1 1 calc R . .
C51 C 0.6743(8) 0.8485(16) 0.7079(7) 0.172(8) Uani 1 1 d . . .
H51A H 0.6721 0.8847 0.7393 0.207 Uiso 1 1 calc R . .
C52 C 0.6693(6) 0.7508(13) 0.7122(4) 0.125(5) Uani 1 1 d . . .
C53 C 0.6635(8) 0.7037(17) 0.7640(6) 0.159(9) Uani 1 1 d . . .
H53A H 0.6611 0.7373 0.7964 0.191 Uiso 1 1 calc R . .
C54 C 0.6617(8) 0.6136(18) 0.7660(6) 0.162(9) Uani 1 1 d . . .
H54A H 0.6591 0.5847 0.8000 0.194 Uiso 1 1 calc R . .
C55 C 0.6637(4) 0.5601(12) 0.7173(4) 0.109(4) Uani 1 1 d . . .
C56 C 0.6607(5) 0.4628(14) 0.7161(6) 0.135(6) Uani 1 1 d . . .
H56A H 0.6585 0.4311 0.7492 0.162 Uiso 1 1 calc R . .
C57 C 0.6609(5) 0.4158(10) 0.6684(5) 0.118(4) Uani 1 1 d . . .
H57A H 0.6579 0.3524 0.6677 0.142 Uiso 1 1 calc R . .
C58 C 0.6658(5) 0.4661(8) 0.6196(4) 0.097(3) Uani 1 1 d . . .
H58A H 0.6668 0.4339 0.5864 0.117 Uiso 1 1 calc R . .
C59 C 0.6687(3) 0.6034(9) 0.6652(3) 0.083(3) Uani 1 1 d . . .
C60 C 0.6720(4) 0.6992(9) 0.6640(3) 0.089(3) Uani 1 1 d . . .
O1 O 0.8894(2) 0.5600(4) 0.61419(17) 0.0628(12) Uani 1 1 d . . .
O2 O 0.7881(2) 0.6347(3) 0.5438(2) 0.0594(11) Uani 1 1 d . . .
O3 O 0.8926(2) 0.5494(3) 0.50139(16) 0.0467(9) Uani 1 1 d . . .
O4 O 0.6695(2) 0.5224(4) 0.4865(2) 0.0637(12) Uani 1 1 d . . .
O5 O 0.7615(2) 0.5151(3) 0.43341(19) 0.0580(11) Uani 1 1 d . . .
O6 O 0.6751(3) 0.4007(4) 0.4204(2) 0.0710(13) Uani 1 1 d . . .
O7 O 1.0278(2) 0.6256(3) 0.49407(17) 0.0499(10) Uani 1 1 d . . .
O8 O 1.1339(2) 0.6378(3) 0.57605(19) 0.0557(11) Uani 1 1 d . . .
O9 O 1.0067(2) 0.6844(3) 0.59864(19) 0.0597(11) Uani 1 1 d . . .
O10 O 1.1424(11) 0.9629(6) 0.6408(5) 0.285(11) Uani 1 1 d . . .
O11 O 1.1187(4) 0.8052(4) 0.6470(3) 0.104(2) Uani 1 1 d . . .
O12 O 1.0296(10) 0.9088(12) 0.6412(5) 0.288(12) Uani 1 1 d . . .
O13 O 1.02651(19) 0.4992(3) 0.57816(16) 0.0463(9) Uani 1 1 d . . .
O1W O 0.7516(5) 0.2621(6) 0.3700(4) 0.145(3) Uani 1 1 d . . .
H1WB H 0.7297 0.3026 0.3849 0.217 Uiso 1 1 d R . .
H1WA H 0.7256 0.2290 0.3483 0.217 Uiso 1 1 d R . .
O2W O 0.8775(5) 0.7875(6) 0.5701(5) 0.159(4) Uani 1 1 d . . .
H2WA H 0.9135 0.7588 0.5778 0.239 Uiso 1 1 d R . .
H2WB H 0.8599 0.7955 0.5998 0.239 Uiso 1 1 d R . .
O3W O 0.7417(17) 0.981(2) 0.2815(13) 0.246(14) Uiso 0.50 1 d P . .
O4W O 0.5869(14) 1.0178(19) 0.2738(12) 0.208(10) Uiso 0.50 1 d P . .
O5W O 0.8935(12) 0.9040(17) 0.6589(11) 0.187(9) Uiso 0.50 1 d P . .
O6W O 0.6762(7) 0.1585(10) 0.7249(7) 0.109(4) Uiso 0.50 1 d P . .
O6W' O 0.6641(13) 0.1568(18) 0.6684(12) 0.196(9) Uiso 0.50 1 d P . .
O7W O 0.675(2) 1.152(3) 0.2785(19) 0.314(19) Uiso 0.50 1 d P . .
N11 N 0.3528(8) 0.9891(10) 0.4817(6) 0.133(7) Uiso 0.50 1 d PG . .
C61 C 0.2978(6) 0.9547(15) 0.5031(9) 0.212(17) Uiso 0.50 1 d PG . .
C62 C 0.3056(8) 0.8994(15) 0.5503(9) 0.169(12) Uiso 0.50 1 d PG . .
C63 C 0.3683(10) 0.8785(12) 0.5761(7) 0.161(11) Uiso 0.50 1 d PG . .
C64 C 0.4233(7) 0.9130(9) 0.5547(6) 0.160(6) Uiso 1 1 d G . .
C65 C 0.4155(6) 0.9683(9) 0.5075(6) 0.154(5) Uiso 1 1 d G . .
C66 C 0.4690(6) 1.0088(10) 0.4862(6) 0.129(4) Uiso 1 1 d . . .
C67 C 0.4893(10) 0.9004(13) 0.5797(8) 0.179(7) Uiso 1 1 d . . .
N12 N 0.4575(8) 1.0630(10) 0.4390(7) 0.170(5) Uiso 1 1 d . . .

loop_
_atom_site_aniso_label
_atom_site_aniso_U_11
_atom_site_aniso_U_22
_atom_site_aniso_U_33
_atom_site_aniso_U_23
_atom_site_aniso_U_13
_atom_site_aniso_U_12
Mn1 0.0485(5) 0.0551(5) 0.0336(5) 0.0004(4) 0.0055(4) 0.0023(4)
Mn2 0.0700(7) 0.0639(6) 0.0377(5) -0.0007(4) -0.0034(5) -0.0022(5)
Mn3 0.0491(7) 0.0480(7) 0.0303(6) -0.0014(5) 0.0054(5) -0.0023(5)
Mn4 0.0563(6) 0.0807(7) 0.0483(6) 0.0049(5) 0.0151(5) 0.0132(5)
As1 0.0504(4) 0.0650(4) 0.0342(3) -0.0004(3) 0.0093(3) 0.0043(3)
As2 0.0595(4) 0.0479(4) 0.0434(4) -0.0010(3) 0.0026(3) -0.0017(3)
S1 0.0504(9) 0.0693(10) 0.0458(9) 0.0014(7) 0.0073(7) -0.0019(7)
S2 0.301(6) 0.0617(15) 0.085(2) -0.0221(13) -0.035(3) 0.023(2)
N1 0.063(4) 0.062(3) 0.064(4) 0.005(3) 0.009(3) 0.004(3)
N2 0.052(3) 0.092(4) 0.035(3) -0.005(3) 0.003(2) 0.000(3)
N3 0.059(3) 0.073(4) 0.060(4) -0.008(3) 0.012(3) 0.002(3)
N4 0.055(3) 0.068(4) 0.066(4) -0.005(3) -0.006(3) 0.008(3)
N5 0.064(4) 0.073(4) 0.064(4) 0.001(3) 0.019(3) 0.008(3)
N6 0.059(4) 0.087(4) 0.062(4) 0.008(3) 0.017(3) 0.010(3)
N7 0.092(5) 0.109(6) 0.066(5) -0.011(4) 0.010(4) 0.041(4)
N8 0.055(4) 0.122(6) 0.056(4) 0.021(4) 0.019(3) 0.016(4)
C1 0.052(4) 0.072(4) 0.046(4) 0.011(3) 0.018(3) 0.005(3)
C2 0.056(4) 0.067(4) 0.055(4) 0.003(3) 0.013(3) 0.003(3)
C3 0.079(5) 0.074(5) 0.080(6) 0.017(4) 0.008(4) -0.010(4)
C4 0.093(6) 0.071(5) 0.109(8) 0.029(5) 0.019(6) -0.005(5)
C5 0.087(6) 0.097(6) 0.083(6) 0.043(5) 0.013(5) -0.003(5)
C6 0.071(5) 0.085(5) 0.056(4) 0.018(4) 0.003(4) -0.003(4)
C7 0.074(5) 0.053(4) 0.055(4) 0.003(3) 0.010(3) -0.001(3)
C8 0.174(11) 0.058(5) 0.074(6) -0.003(4) -0.002(6) -0.003(6)
C9 0.31(2) 0.053(5) 0.100(9) 0.003(5) 0.004(11) -0.023(8)
C10 0.234(17) 0.062(6) 0.121(11) 0.030(6) -0.007(10) -0.016(8)
C11 0.188(12) 0.073(6) 0.076(6) 0.014(5) 0.015(7) -0.026(7)
C12 0.118(7) 0.068(5) 0.064(5) 0.002(4) 0.012(5) -0.016(5)
C13 0.111(7) 0.062(5) 0.109(8) -0.009(5) 0.029(6) 0.009(5)
C14 0.155(12) 0.059(6) 0.202(16) -0.003(8) 0.070(12) 0.006(6)
C15 0.154(13) 0.091(9) 0.207(18) 0.074(11) 0.068(12) 0.040(8)
C16 0.083(7) 0.107(8) 0.147(11) 0.063(8) 0.050(7) 0.031(6)
C17 0.117(10) 0.208(17) 0.136(14) 0.120(12) 0.061(10) 0.060(12)
C18 0.087(7) 0.221(16) 0.079(8) 0.086(10) 0.025(6) 0.042(10)
C19 0.053(5) 0.225(13) 0.041(4) 0.032(6) 0.007(4) 0.016(6)
C20 0.053(5) 0.283(18) 0.038(5) -0.011(8) 0.002(4) 0.006(8)
C21 0.057(5) 0.196(12) 0.056(5) -0.046(7) 0.012(4) -0.009(6)
C22 0.056(4) 0.116(7) 0.061(5) -0.031(4) 0.013(3) -0.008(4)
C23 0.048(4) 0.122(7) 0.042(4) 0.018(4) 0.010(3) 0.006(4)
C24 0.059(4) 0.088(5) 0.058(4) 0.024(4) 0.014(3) 0.008(4)
C25 0.098(6) 0.088(6) 0.068(5) -0.021(4) 0.026(5) -0.015(5)
C26 0.140(9) 0.104(7) 0.080(7) -0.039(6) 0.034(6) -0.022(7)
C27 0.136(9) 0.117(8) 0.055(5) -0.017(5) 0.033(5) -0.016(7)
C28 0.076(5) 0.118(7) 0.055(5) -0.008(5) 0.023(4) 0.003(5)
C29 0.100(7) 0.138(9) 0.055(5) 0.014(5) 0.029(5) 0.006(6)
C30 0.085(6) 0.122(8) 0.083(7) 0.023(6) 0.027(5) -0.001(6)
C31 0.056(4) 0.100(6) 0.068(5) 0.012(4) 0.008(4) -0.001(4)
C32 0.087(7) 0.089(7) 0.116(9) 0.020(6) 0.020(6) 0.005(5)
C33 0.093(7) 0.089(7) 0.111(9) -0.013(6) -0.002(6) 0.006(5)
C34 0.080(5) 0.067(5) 0.093(6) 0.004(4) -0.021(5) 0.015(4)
C35 0.039(3) 0.085(5) 0.066(5) 0.001(4) 0.013(3) 0.005(3)
C36 0.052(4) 0.087(5) 0.056(4) -0.003(4) 0.016(3) 0.003(3)
C37 0.078(6) 0.090(6) 0.082(6) 0.011(5) 0.021(5) 0.000(4)
C38 0.100(7) 0.085(6) 0.102(8) 0.020(5) 0.033(6) -0.004(5)
C39 0.135(9) 0.076(6) 0.071(6) 0.012(4) 0.019(6) 0.008(6)
C40 0.096(6) 0.064(4) 0.055(4) 0.004(3) 0.006(4) 0.016(4)
C41 0.127(9) 0.086(6) 0.068(6) 0.004(5) -0.009(6) 0.027(6)
C42 0.087(6) 0.095(6) 0.070(6) 0.000(5) -0.005(5) 0.026(5)
C43 0.072(5) 0.088(5) 0.054(4) -0.004(4) 0.002(4) 0.012(4)
C44 0.059(5) 0.130(8) 0.087(7) 0.007(6) -0.003(4) 0.017(5)
C45 0.059(5) 0.157(10) 0.103(8) 0.020(7) 0.019(5) -0.005(6)
C46 0.071(5) 0.114(7) 0.085(6) 0.023(5) 0.023(5) 0.010(5)
C47 0.062(4) 0.078(5) 0.043(4) -0.003(3) 0.003(3) 0.017(3)
C48 0.078(5) 0.062(4) 0.052(4) -0.005(3) 0.013(3) 0.013(3)
C49 0.164(11) 0.100(8) 0.088(8) -0.019(6) 0.008(7) 0.048(7)
C50 0.238(19) 0.157(13) 0.106(11) -0.051(10) -0.020(12) 0.049(13)
C51 0.167(15) 0.23(2) 0.109(12) -0.087(13) -0.010(10) 0.061(14)
C52 0.088(7) 0.223(16) 0.063(7) -0.034(8) 0.004(5) 0.042(9)
C53 0.075(8) 0.36(3) 0.047(7) -0.031(13) 0.013(5) 0.016(15)
C54 0.078(8) 0.36(3) 0.045(6) 0.013(13) 0.016(5) -0.018(15)
C55 0.053(5) 0.227(15) 0.049(5) 0.013(7) 0.011(4) -0.009(7)
C56 0.070(6) 0.251(18) 0.087(9) 0.059(11) 0.023(6) -0.021(9)
C57 0.095(8) 0.172(12) 0.093(8) 0.058(8) 0.030(6) -0.009(7)
C58 0.078(6) 0.133(9) 0.088(7) 0.039(6) 0.038(5) 0.003(6)
C59 0.043(4) 0.161(9) 0.045(4) 0.013(5) 0.012(3) 0.015(5)
C60 0.062(5) 0.153(10) 0.050(5) -0.017(5) 0.004(4) 0.033(5)
O1 0.063(3) 0.097(4) 0.028(2) -0.007(2) 0.0039(19) 0.007(2)
O2 0.054(3) 0.067(3) 0.058(3) -0.003(2) 0.010(2) 0.014(2)
O3 0.050(2) 0.061(2) 0.030(2) -0.0041(17) 0.0065(17) 0.0021(18)
O4 0.057(3) 0.082(3) 0.054(3) 0.003(2) 0.015(2) 0.008(2)
O5 0.051(2) 0.074(3) 0.050(3) 0.010(2) 0.008(2) 0.003(2)
O6 0.070(3) 0.080(3) 0.060(3) -0.006(3) -0.003(2) -0.016(3)
O7 0.063(3) 0.048(2) 0.038(2) 0.0004(17) 0.0022(18) -0.0047(19)
O8 0.053(3) 0.057(3) 0.054(3) 0.001(2) -0.004(2) -0.0035(19)
O9 0.077(3) 0.059(3) 0.045(2) -0.001(2) 0.014(2) 0.006(2)
O10 0.59(3) 0.074(5) 0.149(10) -0.009(5) -0.120(14) -0.093(10)
O11 0.162(7) 0.072(4) 0.072(4) -0.005(3) -0.015(4) -0.013(4)
O12 0.44(2) 0.32(2) 0.106(8) -0.011(9) 0.037(11) 0.29(2)
O13 0.046(2) 0.061(2) 0.031(2) -0.0012(17) 0.0045(16) 0.0020(18)
O1W 0.144(7) 0.116(6) 0.179(9) -0.014(6) 0.041(6) -0.004(5)
O2W 0.134(7) 0.104(6) 0.235(12) -0.003(7) 0.004(7) 0.008(5)

loop_
_atom_type_symbol
_atom_type_description
_atom_type_scat_dispersion_real
_atom_type_scat_dispersion_imag
_atom_type_scat_source
C C 0.0033 0.0016 'International Tables Vol C Tables 4.2.6.8 and 6.1.1.4'
H H 0.0000 0.0000 'International Tables Vol C Tables 4.2.6.8 and 6.1.1.4'
N N 0.0061 0.0033 'International Tables Vol C Tables 4.2.6.8 and 6.1.1.4'
O O 0.0106 0.0060 'International Tables Vol C Tables 4.2.6.8 and 6.1.1.4'
S S 0.1246 0.1234 'International Tables Vol C Tables 4.2.6.8 and 6.1.1.4'
Mn Mn 0.3368 0.7283 'International Tables Vol C Tables 4.2.6.8 and 6.1.1.4'
As As 0.0499 2.0058 'International Tables Vol C Tables 4.2.6.8 and 6.1.1.4'

loop_
_geom_angle_atom_site_label_1
_geom_angle_atom_site_label_2
_geom_angle_atom_site_label_3
_geom_angle
_geom_angle_site_symmetry_1
_geom_angle_site_symmetry_3
_geom_angle_publ_flag
O8 Mn1 O3 102.70(17) 3_766 . ?
O8 Mn1 O5 92.94(18) 3_766 . ?
O3 Mn1 O5 87.38(17) . . ?
O8 Mn1 O13 87.78(16) 3_766 3_766 ?
O3 Mn1 O13 79.18(15) . 3_766 ?
O5 Mn1 O13 166.35(16) . 3_766 ?
O8 Mn1 N1 162.6(2) 3_766 . ?
O3 Mn1 N1 93.3(2) . . ?
O5 Mn1 N1 94.7(2) . . ?
O13 Mn1 N1 88.51(19) 3_766 . ?
O8 Mn1 N2 90.8(2) 3_766 . ?
O3 Mn1 N2 164.9(2) . . ?
O5 Mn1 N2 98.70(19) . . ?
O13 Mn1 N2 94.92(17) 3_766 . ?
N1 Mn1 N2 72.6(2) . . ?
O8 Mn1 Mn3 85.52(12) 3_766 . ?
O3 Mn1 Mn3 46.21(11) . . ?
O5 Mn1 Mn3 131.24(14) . . ?
O13 Mn1 Mn3 35.22(11) 3_766 . ?
N1 Mn1 Mn3 101.02(16) . . ?
N2 Mn1 Mn3 130.03(15) . . ?
O13 Mn2 O9 94.80(19) . . ?
O13 Mn2 O1 109.30(19) . . ?
O9 Mn2 O1 102.6(2) . . ?
O13 Mn2 N4 87.5(2) . . ?
O9 Mn2 N4 164.7(2) . . ?
O1 Mn2 N4 90.8(2) . . ?
O13 Mn2 N3 143.9(2) . . ?
O9 Mn2 N3 92.7(2) . . ?
O1 Mn2 N3 103.3(2) . . ?
N4 Mn2 N3 76.9(2) . . ?
O13 Mn3 O13 180.000(1) . 3_766 ?
O13 Mn3 O7 88.33(17) . 3_766 ?
O13 Mn3 O7 91.67(17) 3_766 3_766 ?
O13 Mn3 O7 91.67(17) . . ?
O13 Mn3 O7 88.33(17) 3_766 . ?
O7 Mn3 O7 180.0(2) 3_766 . ?
O13 Mn3 O3 98.13(15) . . ?
O13 Mn3 O3 81.87(15) 3_766 . ?
O7 Mn3 O3 90.32(17) 3_766 . ?
O7 Mn3 O3 89.68(17) . . ?
O13 Mn3 O3 81.87(15) . 3_766 ?
O13 Mn3 O3 98.13(15) 3_766 3_766 ?
O7 Mn3 O3 89.68(17) 3_766 3_766 ?
O7 Mn3 O3 90.32(17) . 3_766 ?
O3 Mn3 O3 180.00(18) . 3_766 ?
O13 Mn3 Mn1 42.34(12) . 3_766 ?
O13 Mn3 Mn1 137.66(12) 3_766 3_766 ?
O7 Mn3 Mn1 99.71(13) 3_766 3_766 ?
O7 Mn3 Mn1 80.29(13) . 3_766 ?
O3 Mn3 Mn1 138.07(11) . 3_766 ?
O3 Mn3 Mn1 41.93(11) 3_766 3_766 ?
O13 Mn3 Mn1 137.66(12) . . ?
O13 Mn3 Mn1 42.34(12) 3_766 . ?
O7 Mn3 Mn1 80.29(13) 3_766 . ?
O7 Mn3 Mn1 99.71(13) . . ?
O3 Mn3 Mn1 41.93(11) . . ?
O3 Mn3 Mn1 138.07(11) 3_766 . ?
Mn1 Mn3 Mn1 180.0 3_766 . ?
O2 Mn4 O4 93.14(18) . . ?
O2 Mn4 N7 99.1(2) . . ?
O4 Mn4 N7 161.0(3) . . ?
O2 Mn4 N5 91.4(2) . . ?
O4 Mn4 N5 99.0(2) . . ?
N7 Mn4 N5 95.2(3) . . ?
O2 Mn4 N8 101.9(2) . . ?
O4 Mn4 N8 90.0(3) . . ?
N7 Mn4 N8 73.3(3) . . ?
N5 Mn4 N8 163.5(2) . . ?
O2 Mn4 N6 162.0(2) . . ?
O4 Mn4 N6 81.5(2) . . ?
N7 Mn4 N6 90.8(3) . . ?
N5 Mn4 N6 72.7(2) . . ?
N8 Mn4 N6 95.3(2) . . ?
O2 As1 O1 109.9(2) . . ?
O2 As1 O3 112.2(2) . . ?
O1 As1 O3 109.2(2) . . ?
O2 As1 C1 110.6(3) . . ?
O1 As1 C1 105.5(3) . . ?
O3 As1 C1 109.1(2) . . ?
O8 As2 O7 109.9(2) . . ?
O8 As2 O9 112.6(2) . . ?
O7 As2 O9 107.8(2) . . ?
O8 As2 C7 113.3(3) . . ?
O7 As2 C7 103.0(3) . . ?
O9 As2 C7 109.8(3) . . ?
O6 S1 O5 114.1(3) . . ?
O6 S1 O4 112.0(3) . . ?
O5 S1 O4 111.0(3) . . ?
O6 S1 C2 107.3(3) . . ?
O5 S1 C2 108.0(3) . . ?
O4 S1 C2 103.7(3) . . ?
O11 S2 O12 112.2(9) . . ?
O11 S2 O10 112.0(8) . . ?
O12 S2 O10 115.7(11) . . ?
O11 S2 C8 107.4(4) . . ?
O12 S2 C8 105.0(7) . . ?
O10 S2 C8 103.6(7) . . ?
C13 N1 C24 118.2(8) . . ?
C13 N1 Mn1 125.1(6) . . ?
C24 N1 Mn1 116.6(5) . . ?
C22 N2 C23 119.7(7) . . ?
C22 N2 Mn1 125.2(6) . . ?
C23 N2 Mn1 115.0(5) . . ?
C25 N3 C36 117.8(7) . . ?
C25 N3 Mn2 126.6(6) . . ?
C36 N3 Mn2 115.5(5) . . ?
C34 N4 C35 118.3(7) . . ?
C34 N4 Mn2 126.7(6) . . ?
C35 N4 Mn2 115.0(5) . . ?
C37 N5 C48 119.2(7) . . ?
C37 N5 Mn4 124.3(6) . . ?
C48 N5 Mn4 116.6(5) . . ?
C46 N6 C47 118.1(7) . . ?
C46 N6 Mn4 127.6(6) . . ?
C47 N6 Mn4 114.3(5) . . ?
C49 N7 C60 120.3(9) . . ?
C49 N7 Mn4 125.5(7) . . ?
C60 N7 Mn4 114.1(7) . . ?
C58 N8 C59 118.7(8) . . ?
C58 N8 Mn4 126.6(6) . . ?
C59 N8 Mn4 114.3(7) . . ?
C2 C1 C6 118.3(7) . . ?
C2 C1 As1 127.5(5) . . ?
C6 C1 As1 114.1(6) . . ?
C1 C2 C3 120.6(7) . . ?
C1 C2 S1 122.4(6) . . ?
C3 C2 S1 116.7(6) . . ?
C2 C3 C4 120.9(8) . . ?
C5 C4 C3 118.9(8) . . ?
C4 C5 C6 120.3(8) . . ?
C5 C6 C1 121.0(8) . . ?
C12 C7 C8 118.6(7) . . ?
C12 C7 As2 114.1(5) . . ?
C8 C7 As2 127.1(6) . . ?
C9 C8 C7 118.2(9) . . ?
C9 C8 S2 118.2(8) . . ?
C7 C8 S2 123.6(7) . . ?
C8 C9 C10 122.4(10) . . ?
C11 C10 C9 119.7(10) . . ?
C10 C11 C12 119.6(10) . . ?
C7 C12 C11 121.4(8) . . ?
N1 C13 C14 120.1(11) . . ?
C15 C14 C13 121.5(13) . . ?
C16 C15 C14 118.8(11) . . ?
C15 C16 C24 117.9(12) . . ?
C15 C16 C17 123.6(13) . . ?
C24 C16 C17 118.4(14) . . ?
C18 C17 C16 121.8(14) . . ?
C17 C18 C19 122.2(13) . . ?
C23 C19 C20 117.3(11) . . ?
C23 C19 C18 118.7(13) . . ?
C20 C19 C18 124.0(11) . . ?
C21 C20 C19 119.1(9) . . ?
C20 C21 C22 121.1(11) . . ?
N2 C22 C21 120.5(10) . . ?
N2 C23 C19 122.4(10) . . ?
N2 C23 C24 118.0(6) . . ?
C19 C23 C24 119.5(9) . . ?
N1 C24 C16 123.3(10) . . ?
N1 C24 C23 117.4(7) . . ?
C16 C24 C23 119.3(9) . . ?
N3 C25 C26 121.2(9) . . ?
C27 C26 C25 120.0(10) . . ?
C26 C27 C28 120.6(9) . . ?
C27 C28 C36 116.5(9) . . ?
C27 C28 C29 125.0(9) . . ?
C36 C28 C29 118.4(9) . . ?
C30 C29 C28 120.1(9) . . ?
C29 C30 C31 122.9(10) . . ?
C30 C31 C35 118.0(9) . . ?
C30 C31 C32 126.9(9) . . ?
C35 C31 C32 115.0(8) . . ?
C33 C32 C31 120.3(9) . . ?
C34 C33 C32 120.0(10) . . ?
N4 C34 C33 123.2(9) . . ?
N4 C35 C36 116.5(7) . . ?
N4 C35 C31 123.1(8) . . ?
C36 C35 C31 120.4(8) . . ?
N3 C36 C28 123.8(8) . . ?
N3 C36 C35 116.1(7) . . ?
C28 C36 C35 120.0(8) . . ?
N5 C37 C38 121.3(9) . . ?
C39 C38 C37 120.5(9) . . ?
C38 C39 C40 119.5(9) . . ?
C48 C40 C39 116.9(8) . . ?
C48 C40 C41 119.0(9) . . ?
C39 C40 C41 124.1(9) . . ?
C42 C41 C40 121.2(9) . . ?
C41 C42 C43 121.0(9) . . ?
C44 C43 C47 118.0(8) . . ?
C44 C43 C42 122.4(8) . . ?
C47 C43 C42 119.6(8) . . ?
C45 C44 C43 120.8(8) . . ?
C44 C45 C46 116.7(9) . . ?
N6 C46 C45 124.8(9) . . ?
N6 C47 C43 121.7(7) . . ?
N6 C47 C48 118.6(6) . . ?
C43 C47 C48 119.7(7) . . ?
N5 C48 C40 122.7(7) . . ?
N5 C48 C47 117.9(7) . . ?
C40 C48 C47 119.5(7) . . ?
N7 C49 C50 123.9(13) . . ?
C51 C50 C49 117.1(16) . . ?
C50 C51 C52 120.4(13) . . ?
C60 C52 C51 117.8(13) . . ?
C60 C52 C53 118.6(17) . . ?
C51 C52 C53 123.5(15) . . ?
C54 C53 C52 120.9(17) . . ?
C53 C54 C55 121.2(17) . . ?
C54 C55 C56 124.3(14) . . ?
C54 C55 C59 120.0(16) . . ?
C56 C55 C59 115.7(11) . . ?
C57 C56 C55 121.7(11) . . ?
C56 C57 C58 117.4(14) . . ?
N8 C58 C57 124.2(12) . . ?
N8 C59 C60 119.5(8) . . ?
N8 C59 C55 122.3(12) . . ?
C60 C59 C55 118.1(10) . . ?
C52 C60 N7 120.4(12) . . ?
C52 C60 C59 121.1(11) . . ?
N7 C60 C59 118.3(8) . . ?
As1 O1 Mn2 128.4(3) . . ?
As1 O2 Mn4 135.3(3) . . ?
As1 O3 Mn1 125.6(2) . . ?
As1 O3 Mn3 132.1(2) . . ?
Mn1 O3 Mn3 91.86(15) . . ?
S1 O4 Mn4 133.9(3) . . ?
S1 O5 Mn1 140.4(3) . . ?
As2 O7 Mn3 121.2(2) . . ?
As2 O8 Mn1 116.1(2) . 3_766 ?
As2 O9 Mn2 116.9(2) . . ?
Mn2 O13 Mn3 125.4(2) . . ?
Mn2 O13 Mn1 119.0(2) . 3_766 ?
Mn3 O13 Mn1 102.44(17) . 3_766 ?
C61 N11 C65 120.0 . . ?
C62 C61 N11 120.0 . . ?
C61 C62 C63 120.0 . . ?
C62 C63 C64 120.0 . . ?
C65 C64 C63 120.0 . . ?
C65 C64 C67 115.3(15) . . ?
C63 C64 C67 124.6(15) . . ?
C64 C65 N11 120.0 . . ?
C64 C65 C66 122.3(13) . . ?
N11 C65 C66 117.6(13) . . ?
C66 C66 N12 123.6(18) 3_676 . ?
C66 C66 C65 117.3(18) 3_676 . ?
N12 C66 C65 119.1(13) . . ?
N12 C67 C64 125.2(18) 3_676 . ?
C67 N12 C66 116.3(15) 3_676 . ?

loop_
_geom_bond_atom_site_label_1
_geom_bond_atom_site_label_2
_geom_bond_distance
_geom_bond_site_symmetry_2
_geom_bond_publ_flag
Mn1 O8 2.105(4) 3_766 ?
Mn1 O3 2.148(4) . ?
Mn1 O5 2.207(6) . ?
Mn1 O13 2.216(5) 3_766 ?
Mn1 N1 2.265(6) . ?
Mn1 N2 2.280(6) . ?
Mn1 Mn3 3.212(4) . ?
Mn2 O13 1.870(4) . ?
Mn2 O9 1.924(5) . ?
Mn2 O1 2.016(6) . ?
Mn2 N4 2.108(6) . ?
Mn2 N3 2.117(6) . ?
Mn3 O13 1.897(4) . ?
Mn3 O13 1.897(4) 3_766 ?
Mn3 O7 1.934(4) 3_766 ?
Mn3 O7 1.934(4) . ?
Mn3 O3 2.320(5) . ?
Mn3 O3 2.320(5) 3_766 ?
Mn3 Mn1 3.212(4) 3_766 ?
Mn4 O2 2.058(6) . ?
Mn4 O4 2.221(5) . ?
Mn4 N7 2.270(8) . ?
Mn4 N5 2.280(7) . ?
Mn4 N8 2.309(7) . ?
Mn4 N6 2.317(7) . ?
As1 O2 1.669(4) . ?
As1 O1 1.676(5) . ?
As1 O3 1.681(4) . ?
As1 C1 1.948(7) . ?
As2 O8 1.669(5) . ?
As2 O7 1.697(4) . ?
As2 O9 1.710(5) . ?
As2 C7 1.938(7) . ?
S1 O6 1.433(5) . ?
S1 O5 1.460(5) . ?
S1 O4 1.466(5) . ?
S1 C2 1.779(7) . ?
S2 O11 1.408(7) . ?
S2 O12 1.438(18) . ?
S2 O10 1.447(14) . ?
S2 C8 1.782(10) . ?
N1 C13 1.334(11) . ?
N1 C24 1.348(9) . ?
N2 C22 1.332(10) . ?
N2 C23 1.365(10) . ?
N3 C25 1.339(10) . ?
N3 C36 1.357(10) . ?
N4 C34 1.336(10) . ?
N4 C35 1.374(10) . ?
N5 C37 1.325(10) . ?
N5 C48 1.353(10) . ?
N6 C46 1.308(10) . ?
N6 C47 1.370(9) . ?
N7 C49 1.291(13) . ?
N7 C60 1.401(12) . ?
N8 C58 1.320(12) . ?
N8 C59 1.341(11) . ?
C1 C2 1.371(10) . ?
C1 C6 1.409(10) . ?
C2 C3 1.389(10) . ?
C3 C4 1.393(12) . ?
C4 C5 1.375(13) . ?
C5 C6 1.381(12) . ?
C7 C12 1.365(11) . ?
C7 C8 1.396(11) . ?
C8 C9 1.363(14) . ?
C9 C10 1.368(16) . ?
C10 C11 1.330(15) . ?
C11 C12 1.387(12) . ?
C13 C14 1.403(15) . ?
C14 C15 1.37(2) . ?
C15 C16 1.36(2) . ?
C16 C24 1.409(12) . ?
C16 C17 1.43(2) . ?
C17 C18 1.29(2) . ?
C18 C19 1.423(18) . ?
C19 C23 1.401(11) . ?
C19 C20 1.422(18) . ?
C20 C21 1.356(18) . ?
C21 C22 1.411(12) . ?
C23 C24 1.428(12) . ?
C25 C26 1.397(12) . ?
C26 C27 1.361(15) . ?
C27 C28 1.378(13) . ?
C28 C36 1.399(11) . ?
C28 C29 1.431(13) . ?
C29 C30 1.370(15) . ?
C30 C31 1.375(13) . ?
C31 C35 1.420(11) . ?
C31 C32 1.435(14) . ?
C32 C33 1.379(14) . ?
C33 C34 1.357(14) . ?
C35 C36 1.417(11) . ?
C37 C38 1.418(13) . ?
C38 C39 1.333(14) . ?
C39 C40 1.429(13) . ?
C40 C48 1.402(10) . ?
C40 C41 1.429(13) . ?
C41 C42 1.343(14) . ?
C42 C43 1.421(12) . ?
C43 C44 1.386(13) . ?
C43 C47 1.391(10) . ?
C44 C45 1.380(14) . ?
C45 C46 1.391(13) . ?
C47 C48 1.436(11) . ?
C49 C50 1.421(16) . ?
C50 C51 1.39(2) . ?
C51 C52 1.44(2) . ?
C52 C60 1.395(14) . ?
C52 C53 1.45(2) . ?
C53 C54 1.32(2) . ?
C54 C55 1.42(2) . ?
C55 C56 1.424(19) . ?
C55 C59 1.425(13) . ?
C56 C57 1.343(19) . ?
C57 C58 1.403(13) . ?
C59 C60 1.403(14) . ?
O8 Mn1 2.105(4) 3_766 ?
O13 Mn1 2.216(5) 3_766 ?
O3W O3W 1.60(6) 2_655 ?
O6W O6W' 1.35(3) . ?
N11 C61 1.3900 . ?
N11 C65 1.3900 . ?
C61 C62 1.3900 . ?
C62 C63 1.3900 . ?
C63 C64 1.3900 . ?
C64 C65 1.3900 . ?
C64 C67 1.42(2) . ?
C65 C66 1.399(17) . ?
C66 C66 1.38(2) 3_676 ?
C66 N12 1.385(18) . ?
C67 N12 1.34(2) 3_676 ?
N12 C67 1.34(2) 3_676 ?
